data_4067313
loop_
_publ_author_name
'O, Wylie W. N.'
'Lough, Alan J.'
'Morris, Robert H.'

_publ_section_title
;
 Palladium(II) and Platinum(II) Complexes Featuring a
 Nitrile-Functionalized N-Heterocyclic Carbene Ligand
;
_journal_issue 3
_journal_name_full Organometallics
_journal_page_first 570
_journal_paper_doi 10.1021/om9008372
_journal_volume 29
_journal_year 2010
_chemical_formula_moiety 'C34 H36 N12 O Pd3, 1.5(C2 H3 N), 4(B F4)'
_chemical_formula_sum 'C37 H40.5 B4 F16 N13.5 O Pd3'
_chemical_formula_weight 1356.77
_chemical_name_systematic
; 
 ? 
;
_space_group_IT_number 2
_symmetry_cell_setting triclinic
_symmetry_space_group_name_Hall '-P 1'
_symmetry_space_group_name_H-M 'P -1'
_atom_sites_solution_hydrogens geom
_atom_sites_solution_primary direct
_atom_sites_solution_secondary difmap
_audit_creation_method SHELXL-97
_cell_angle_alpha 81.452(2)
_cell_angle_beta 85.5340(19)
_cell_angle_gamma 72.647(2)
_cell_formula_units_Z 2
_cell_length_a 11.9154(4)
_cell_length_b 14.7371(5)
_cell_length_c 17.2324(7)
_cell_measurement_reflns_used 12677
_cell_measurement_temperature 150(1)
_cell_measurement_theta_max 27.5
_cell_measurement_theta_min 2.6
_cell_volume 2854.37(18)
_computing_cell_refinement 'Denzo-SMN (Otwinowski & Minor, 1997)'
_computing_data_collection 'Collect (Nonius B.V., 1997-2002)'
_computing_data_reduction Denzo-SMN
_computing_molecular_graphics 'PLATON (Spek, 2003)'
_computing_publication_material 'SHELXTL V6.1'
_computing_structure_refinement 'SHELXTL V6.1 (Sheldrick, 2008)'
_computing_structure_solution 'SIR-92 (Altomare et al., 1994)'
_diffrn_ambient_temperature 150(1)
_diffrn_detector_area_resol_mean 9
_diffrn_measured_fraction_theta_full 0.978
_diffrn_measured_fraction_theta_max 0.961
_diffrn_measurement_device_type 'Nonius KappaCCD'
_diffrn_measurement_method '\f scans ans \w scans with \k offsets'
_diffrn_radiation_monochromator graphite
_diffrn_radiation_source 'fine-focus sealed tube'
_diffrn_radiation_type MoK\a
_diffrn_radiation_wavelength 0.71073
_diffrn_reflns_av_R_equivalents 0.079
_diffrn_reflns_av_sigmaI/netI 0.099
_diffrn_reflns_limit_h_max 15
_diffrn_reflns_limit_h_min -15
_diffrn_reflns_limit_k_max 19
_diffrn_reflns_limit_k_min -18
_diffrn_reflns_limit_l_max 22
_diffrn_reflns_limit_l_min 0
_diffrn_reflns_number 29793
_diffrn_reflns_theta_full 27.54
_diffrn_reflns_theta_max 27.54
_diffrn_reflns_theta_min 2.62
_diffrn_standards_number 0
_exptl_absorpt_coefficient_mu 1.028
_exptl_absorpt_correction_T_max 0.993
_exptl_absorpt_correction_T_min 0.841
_exptl_absorpt_correction_type multi-scan
_exptl_absorpt_process_details
;
multi-scan from symmetry-related measurements 
 Sortav (Blessing 1995)
;
_exptl_crystal_colour colourless
_exptl_crystal_density_diffrn 1.579
_exptl_crystal_density_method 'not measured'
_exptl_crystal_description needle
_exptl_crystal_F_000 1334
_exptl_crystal_size_max 0.16
_exptl_crystal_size_mid 0.06
_exptl_crystal_size_min 0.03
_refine_diff_density_max 1.360
_refine_diff_density_min -0.702
_refine_diff_density_rms 0.144
_refine_ls_extinction_method none
_refine_ls_goodness_of_fit_ref 1.046
_refine_ls_hydrogen_treatment constr
_refine_ls_matrix_type full
_refine_ls_number_parameters 685
_refine_ls_number_reflns 12677
_refine_ls_number_restraints 13
_refine_ls_restrained_S_all 1.045
_refine_ls_R_factor_all 0.1135
_refine_ls_R_factor_gt 0.0661
_refine_ls_shift/su_max 0.002
_refine_ls_shift/su_mean 0.000
_refine_ls_structure_factor_coef Fsqd
_refine_ls_weighting_details 'calc w=1/[\s^2^(Fo^2^)+(0.0963P)^2^] where P=(Fo^2^+2Fc^2^)/3'
_refine_ls_weighting_scheme calc
_refine_ls_wR_factor_gt 0.1676
_refine_ls_wR_factor_ref 0.1861
_reflns_number_gt 7885
_reflns_number_total 12677
_reflns_threshold_expression I>2\s(I)
_cod_data_source_file om9008372_si_002.cif
_cod_data_source_block 2b
_cod_depositor_comments
;
The following automatic conversions were performed:

'_symmetry_cell_setting' value 'Triclinic' changed to 'triclinic'
according to /home/saulius/struct/CIF-dictionaries/cif_core.dic
dictionary named 'cif_core.dic' version 2.4.1 from 2010-06-29.

Automatic conversion script
Id: cif_fix_values 1715 2011-07-08 13:25:40Z adriana 
;
_cod_original_formula_sum 'C37 H40.50 B4 F16 N13.50 O Pd3'
_cod_database_code 4067313

loop_
_symmetry_equiv_pos_as_xyz
'x, y, z'
'-x, -y, -z'

loop_
_atom_site_label
_atom_site_type_symbol
_atom_site_fract_x
_atom_site_fract_y
_atom_site_fract_z
_atom_site_U_iso_or_equiv
_atom_site_adp_type
_atom_site_occupancy
_atom_site_symmetry_multiplicity
_atom_site_calc_flag
_atom_site_refinement_flags
Pd1 Pd 0.53527(4) 0.69734(3) 0.32905(3) 0.03611(16) Uani 1 1 d .
Pd2 Pd 0.68171(4) 0.47397(3) 0.28667(3) 0.03508(15) Uani 1 1 d .
Pd3 Pd 0.72156(4) 0.23643(3) 0.28156(3) 0.03400(15) Uani 1 1 d .
O1 O 0.4539(3) 0.4389(3) 0.3876(3) 0.0357(10) Uani 1 1 d .
N1 N 0.3932(5) 0.7587(4) 0.1832(3) 0.0447(14) Uani 1 1 d .
N2 N 0.3010(4) 0.7024(3) 0.2830(3) 0.0399(14) Uani 1 1 d .
N3 N 0.5411(4) 0.5584(3) 0.3352(3) 0.0358(13) Uani 1 1 d .
N4 N 0.6283(4) 0.3597(3) 0.3220(3) 0.0325(12) Uani 1 1 d .
N5 N 0.6738(4) 0.1740(3) 0.4465(3) 0.0346(12) Uani 1 1 d .
N6 N 0.8609(4) 0.1462(4) 0.4264(3) 0.0384(13) Uani 1 1 d .
N7 N 0.5349(4) 0.8360(4) 0.3130(3) 0.0411(14) Uani 1 1 d .
N8 N 0.6722(5) 0.6652(4) 0.4071(3) 0.0401(13) Uani 1 1 d .
N9 N 0.7459(4) 0.5863(4) 0.2456(4) 0.0422(14) Uani 1 1 d .
N10 N 0.8314(5) 0.3933(4) 0.2383(3) 0.0437(14) Uani 1 1 d .
N11 N 0.6714(5) 0.2941(4) 0.1689(4) 0.0443(14) Uani 1 1 d .
N12 N 0.8190(4) 0.1143(4) 0.2412(3) 0.0384(13) Uani 1 1 d .
C1 C 0.4021(5) 0.7229(4) 0.2600(4) 0.0368(15) Uani 1 1 d .
C2 C 0.2847(6) 0.7627(5) 0.1585(5) 0.0484(18) Uani 1 1 d .
H2A H 0.2564 0.7855 0.1070 0.058 Uiso 1 1 calc R
C3 C 0.2258(6) 0.7285(5) 0.2202(4) 0.0480(18) Uani 1 1 d .
H3A H 0.1482 0.7232 0.2208 0.058 Uiso 1 1 calc R
C4 C 0.2706(5) 0.6711(4) 0.3614(4) 0.0329(14) Uani 1 1 d .
C5 C 0.1620(5) 0.7174(4) 0.3922(4) 0.0382(16) Uani 1 1 d .
H5A H 0.1109 0.7704 0.3615 0.046 Uiso 1 1 calc R
C6 C 0.1267(6) 0.6874(5) 0.4675(5) 0.0481(19) Uani 1 1 d .
H6A H 0.0509 0.7186 0.4880 0.058 Uiso 1 1 calc R
C7 C 0.2036(6) 0.6101(5) 0.5139(4) 0.0436(17) Uani 1 1 d .
H7A H 0.1815 0.5902 0.5663 0.052 Uiso 1 1 calc R
C8 C 0.3114(5) 0.5643(4) 0.4817(4) 0.0396(16) Uani 1 1 d .
H8A H 0.3633 0.5121 0.5125 0.048 Uiso 1 1 calc R
C9 C 0.3465(5) 0.5923(4) 0.4052(4) 0.0325(14) Uani 1 1 d .
C10 C 0.4573(5) 0.5314(4) 0.3718(4) 0.0349(15) Uani 1 1 d .
C11 C 0.5346(5) 0.3594(4) 0.3619(4) 0.0360(15) Uani 1 1 d .
C12 C 0.4888(5) 0.2757(4) 0.3879(4) 0.0334(14) Uani 1 1 d .
C13 C 0.3718(5) 0.2864(4) 0.3705(4) 0.0403(16) Uani 1 1 d .
H13A H 0.3275 0.3437 0.3407 0.048 Uiso 1 1 calc R
C14 C 0.3211(6) 0.2137(4) 0.3967(5) 0.0458(18) Uani 1 1 d .
H14A H 0.2429 0.2204 0.3833 0.055 Uiso 1 1 calc R
C15 C 0.3820(6) 0.1337(4) 0.4410(5) 0.050(2) Uani 1 1 d .
H15A H 0.3459 0.0850 0.4601 0.059 Uiso 1 1 calc R
C16 C 0.4987(6) 0.1219(4) 0.4590(4) 0.0455(18) Uani 1 1 d .
H16A H 0.5408 0.0652 0.4906 0.055 Uiso 1 1 calc R
C17 C 0.5526(5) 0.1911(4) 0.4317(4) 0.0375(15) Uani 1 1 d .
C18 C 0.7258(6) 0.1297(4) 0.5177(4) 0.0404(16) Uani 1 1 d .
H18A H 0.6867 0.1152 0.5660 0.049 Uiso 1 1 calc R
C19 C 0.8413(6) 0.1120(4) 0.5039(4) 0.0405(16) Uani 1 1 d .
H19A H 0.9003 0.0811 0.5410 0.049 Uiso 1 1 calc R
C20 C 0.7566(5) 0.1821(4) 0.3907(4) 0.0336(14) Uani 1 1 d .
C21 C 0.5403(6) 0.9117(5) 0.2977(4) 0.0440(18) Uani 1 1 d .
C22 C 0.5502(6) 1.0095(5) 0.2755(5) 0.054(2) Uani 1 1 d .
H22A H 0.6255 1.0126 0.2924 0.080 Uiso 1 1 calc R
H22B H 0.4855 1.0550 0.3008 0.080 Uiso 1 1 calc R
H22C H 0.5463 1.0261 0.2183 0.080 Uiso 1 1 calc R
C23 C 0.7526(6) 0.6449(4) 0.4417(4) 0.0415(16) Uani 1 1 d .
C24 C 0.8562(6) 0.6171(6) 0.4901(5) 0.061(2) Uani 1 1 d .
H24A H 0.8659 0.6741 0.5083 0.092 Uiso 1 1 calc R
H24B H 0.9262 0.5873 0.4588 0.092 Uiso 1 1 calc R
H24C H 0.8459 0.5712 0.5354 0.092 Uiso 1 1 calc R
C25 C 0.7956(6) 0.6400(5) 0.2267(4) 0.0448(17) Uani 1 1 d .
C26 C 0.8588(7) 0.7103(5) 0.2029(6) 0.071(3) Uani 1 1 d .
H26A H 0.8284 0.7485 0.1534 0.106 Uiso 1 1 calc R
H26B H 0.9427 0.6774 0.1957 0.106 Uiso 1 1 calc R
H26C H 0.8479 0.7525 0.2435 0.106 Uiso 1 1 calc R
C27 C 0.9197(6) 0.3499(5) 0.2131(4) 0.0431(17) Uani 1 1 d .
C28 C 1.0312(7) 0.2928(6) 0.1809(5) 0.064(2) Uani 1 1 d .
H28A H 1.0812 0.2556 0.2240 0.096 Uiso 1 1 calc R
H28B H 1.0712 0.3355 0.1490 0.096 Uiso 1 1 calc R
H28C H 1.0160 0.2491 0.1482 0.096 Uiso 1 1 calc R
C29 C 0.6448(7) 0.3244(6) 0.1058(5) 0.055(2) Uani 1 1 d .
C30 C 0.6065(8) 0.3660(6) 0.0281(5) 0.074(3) Uani 1 1 d .
H30A H 0.5208 0.3806 0.0270 0.112 Uiso 1 1 calc R
H30B H 0.6437 0.3207 -0.0091 0.112 Uiso 1 1 calc R
H30C H 0.6290 0.4253 0.0133 0.112 Uiso 1 1 calc R
C31 C 0.8781(6) 0.0488(5) 0.2186(4) 0.0457(17) Uani 1 1 d .
C32 C 0.9521(7) -0.0361(5) 0.1844(5) 0.063(2) Uani 1 1 d .
H32A H 0.9167 -0.0421 0.1367 0.094 Uiso 1 1 calc R
H32B H 0.9580 -0.0936 0.2225 0.094 Uiso 1 1 calc R
H32C H 1.0308 -0.0290 0.1714 0.094 Uiso 1 1 calc R
C33 C 0.4838(6) 0.7893(5) 0.1349(4) 0.0530(19) Uani 1 1 d .
H33A H 0.5524 0.7795 0.1665 0.079 Uiso 1 1 calc R
H33B H 0.4534 0.8574 0.1146 0.079 Uiso 1 1 calc R
H33C H 0.5070 0.7516 0.0909 0.079 Uiso 1 1 calc R
C34 C 0.9771(5) 0.1401(5) 0.3865(4) 0.0449(17) Uani 1 1 d .
H34A H 0.9660 0.1690 0.3315 0.067 Uiso 1 1 calc R
H34B H 1.0237 0.0727 0.3885 0.067 Uiso 1 1 calc R
H34C H 1.0184 0.1745 0.4129 0.067 Uiso 1 1 calc R
F1 F 0.8327(5) 0.8453(4) 0.3402(4) 0.107(2) Uani 1 1 d D
F2 F 0.8635(4) 0.8381(3) 0.4661(3) 0.0836(17) Uani 1 1 d D
F3 F 0.9405(3) 0.9299(3) 0.3769(3) 0.0624(13) Uani 1 1 d D
F4 F 0.7459(3) 0.9710(3) 0.4023(3) 0.0581(11) Uani 1 1 d D
B1 B 0.8437(6) 0.8973(5) 0.3944(5) 0.049(2) Uani 1 1 d D
F5 F 1.2716(5) 0.0398(5) 0.3176(4) 0.0999(18) Uani 1 1 d .
F6 F 1.1330(4) 0.0647(3) 0.2266(3) 0.0810(16) Uani 1 1 d .
F7 F 1.2084(4) -0.0798(3) 0.2958(3) 0.0751(14) Uani 1 1 d .
F8 F 1.3205(4) -0.0189(3) 0.2027(3) 0.0673(13) Uani 1 1 d .
B2 B 1.2343(7) 0.0032(6) 0.2603(6) 0.049(2) Uani 1 1 d .
F9 F 1.0350(5) 0.4917(6) 0.6485(4) 0.125(3) Uani 1 1 d .
F10 F 0.9075(6) 0.6242(4) 0.6775(4) 0.120(2) Uani 1 1 d .
F11 F 0.8432(5) 0.4998(4) 0.6758(4) 0.1004(19) Uani 1 1 d .
F12 F 0.9617(4) 0.5007(3) 0.7732(3) 0.0725(13) Uani 1 1 d .
B3 B 0.9377(9) 0.5268(8) 0.6937(7) 0.070(3) Uani 1 1 d .
F13 F 0.1236(7) 0.6766(7) 0.0063(8) 0.330(10) Uani 1 1 d D
F14 F -0.0641(5) 0.7593(7) 0.0010(4) 0.153(3) Uani 1 1 d D
F15 F 0.0472(5) 0.7835(6) 0.0887(4) 0.131(3) Uani 1 1 d D
F16 F 0.0740(12) 0.8316(9) -0.0388(5) 0.349(11) Uani 1 1 d D
B4 B 0.0489(7) 0.7624(7) 0.0137(5) 0.123(6) Uani 1 1 d D
N1S N 0.6823(9) 0.9235(9) 0.1010(8) 0.135(4) Uani 1 1 d D
C1S C 0.7237(11) 0.9589(9) 0.0486(8) 0.108(4) Uani 1 1 d D
C2S C 0.7795(13) 0.9939(12) -0.0156(9) 0.180(8) Uani 1 1 d D
H2S1 H 0.8516 0.9445 -0.0284 0.270 Uiso 1 1 calc R
H2S2 H 0.7996 1.0503 -0.0045 0.270 Uiso 1 1 calc R
H2S3 H 0.7276 1.0119 -0.0602 0.270 Uiso 1 1 calc R
N2S N 0.5273(15) 0.1688(12) 0.0708(10) 0.088(5) Uani 0.50 1 d PD
C3S C 0.4336(15) 0.1801(13) 0.0943(10) 0.086(7) Uani 0.50 1 d PD
C4S C 0.3156(14) 0.1978(17) 0.1087(16) 0.151(15) Uani 0.50 1 d PD
H4S1 H 0.2736 0.2541 0.0733 0.226 Uiso 0.50 1 calc PR
H4S2 H 0.2964 0.2099 0.1632 0.226 Uiso 0.50 1 calc PR
H4S3 H 0.2918 0.1421 0.0999 0.226 Uiso 0.50 1 calc PR

loop_
_atom_site_aniso_label
_atom_site_aniso_U_11
_atom_site_aniso_U_22
_atom_site_aniso_U_33
_atom_site_aniso_U_23
_atom_site_aniso_U_13
_atom_site_aniso_U_12
Pd1 0.0328(3) 0.0239(2) 0.0518(4) -0.0012(2) -0.0108(2) -0.00802(19)
Pd2 0.0322(3) 0.0248(2) 0.0471(3) 0.0002(2) -0.0054(2) -0.00794(19)
Pd3 0.0341(3) 0.0251(2) 0.0416(3) -0.0026(2) -0.0048(2) -0.00677(19)
O1 0.034(2) 0.021(2) 0.049(3) -0.0049(18) -0.0015(19) -0.0039(17)
N1 0.043(3) 0.036(3) 0.052(4) 0.004(3) -0.009(3) -0.009(2)
N2 0.032(3) 0.024(3) 0.061(4) -0.007(2) -0.017(3) 0.000(2)
N3 0.035(3) 0.021(2) 0.045(3) 0.000(2) -0.008(2) 0.001(2)
N4 0.029(3) 0.025(2) 0.043(3) 0.001(2) -0.005(2) -0.009(2)
N5 0.037(3) 0.024(2) 0.042(3) 0.003(2) -0.010(2) -0.008(2)
N6 0.037(3) 0.032(3) 0.046(4) -0.004(2) -0.012(2) -0.008(2)
N7 0.035(3) 0.033(3) 0.058(4) -0.004(3) -0.010(3) -0.013(2)
N8 0.036(3) 0.031(3) 0.055(4) 0.001(3) -0.010(3) -0.013(2)
N9 0.030(3) 0.029(3) 0.064(4) 0.000(3) -0.002(3) -0.006(2)
N10 0.051(4) 0.040(3) 0.045(4) 0.000(3) -0.001(3) -0.024(3)
N11 0.047(3) 0.040(3) 0.042(4) -0.003(3) -0.012(3) -0.006(3)
N12 0.036(3) 0.032(3) 0.048(4) -0.001(3) -0.009(3) -0.010(2)
C1 0.036(3) 0.024(3) 0.047(4) -0.004(3) -0.011(3) -0.002(3)
C2 0.049(4) 0.042(4) 0.050(5) 0.000(3) -0.020(4) -0.007(3)
C3 0.043(4) 0.040(4) 0.058(5) -0.006(3) -0.023(4) -0.003(3)
C4 0.033(3) 0.029(3) 0.040(4) -0.005(3) -0.002(3) -0.013(3)
C5 0.036(3) 0.024(3) 0.056(5) -0.013(3) -0.008(3) -0.006(3)
C6 0.033(3) 0.036(4) 0.077(6) -0.020(4) -0.005(3) -0.006(3)
C7 0.040(4) 0.038(4) 0.056(5) -0.010(3) 0.006(3) -0.015(3)
C8 0.035(3) 0.028(3) 0.056(5) -0.006(3) -0.009(3) -0.008(3)
C9 0.028(3) 0.023(3) 0.047(4) -0.005(3) -0.010(3) -0.006(2)
C10 0.039(3) 0.019(3) 0.047(4) -0.002(3) -0.018(3) -0.005(2)
C11 0.040(4) 0.027(3) 0.042(4) -0.002(3) -0.021(3) -0.008(3)
C12 0.035(3) 0.022(3) 0.043(4) -0.007(3) -0.003(3) -0.004(2)
C13 0.039(4) 0.033(3) 0.049(4) -0.011(3) -0.001(3) -0.008(3)
C14 0.032(3) 0.031(3) 0.076(5) -0.009(3) -0.006(3) -0.009(3)
C15 0.034(4) 0.029(3) 0.078(6) -0.001(3) 0.009(3) -0.003(3)
C16 0.048(4) 0.024(3) 0.060(5) 0.001(3) -0.002(3) -0.006(3)
C17 0.033(3) 0.031(3) 0.048(4) -0.002(3) 0.000(3) -0.010(3)
C18 0.047(4) 0.032(3) 0.043(4) -0.004(3) -0.005(3) -0.012(3)
C19 0.046(4) 0.034(3) 0.043(4) -0.002(3) -0.015(3) -0.013(3)
C20 0.036(3) 0.025(3) 0.043(4) -0.005(3) 0.002(3) -0.013(3)
C21 0.040(4) 0.034(4) 0.059(5) 0.011(3) -0.018(3) -0.017(3)
C22 0.048(4) 0.038(4) 0.074(6) 0.007(4) -0.008(4) -0.016(3)
C23 0.038(4) 0.031(3) 0.058(5) -0.008(3) -0.006(3) -0.013(3)
C24 0.043(4) 0.059(5) 0.086(6) -0.010(4) -0.026(4) -0.013(4)
C25 0.039(4) 0.036(4) 0.060(5) -0.011(3) -0.001(3) -0.010(3)
C26 0.072(5) 0.043(4) 0.104(7) 0.002(4) 0.002(5) -0.033(4)
C27 0.051(4) 0.035(3) 0.047(4) -0.006(3) 0.002(3) -0.019(3)
C28 0.059(5) 0.061(5) 0.061(6) -0.016(4) 0.009(4) -0.003(4)
C29 0.052(4) 0.054(5) 0.058(6) -0.013(4) -0.001(4) -0.012(4)
C30 0.083(6) 0.072(6) 0.053(6) 0.002(4) -0.013(5) -0.003(5)
C31 0.044(4) 0.044(4) 0.048(5) -0.017(3) -0.009(3) -0.004(3)
C32 0.055(5) 0.051(5) 0.076(6) -0.025(4) -0.004(4) 0.003(4)
C33 0.055(4) 0.052(4) 0.047(5) -0.005(4) -0.003(4) -0.008(4)
C34 0.032(3) 0.039(4) 0.063(5) -0.005(3) -0.008(3) -0.008(3)
F1 0.102(4) 0.121(5) 0.127(5) -0.088(4) 0.019(4) -0.049(4)
F2 0.051(3) 0.065(3) 0.102(4) 0.037(3) 0.004(2) 0.007(2)
F3 0.044(2) 0.058(3) 0.085(3) 0.006(2) -0.009(2) -0.018(2)
F4 0.040(2) 0.055(2) 0.071(3) -0.009(2) -0.012(2) -0.0002(19)
B1 0.046(5) 0.036(4) 0.070(6) -0.004(4) -0.016(4) -0.017(4)
F5 0.097(4) 0.130(5) 0.104(5) -0.063(4) 0.012(3) -0.060(4)
F6 0.055(3) 0.065(3) 0.100(4) 0.013(3) -0.006(3) 0.005(2)
F7 0.083(3) 0.046(3) 0.086(4) 0.009(2) -0.002(3) -0.012(2)
F8 0.058(3) 0.068(3) 0.067(3) -0.009(2) 0.002(2) -0.005(2)
B2 0.041(4) 0.045(5) 0.062(6) -0.018(4) -0.004(4) -0.007(4)
F9 0.080(4) 0.197(7) 0.080(4) -0.042(4) -0.004(3) -0.001(4)
F10 0.143(6) 0.068(4) 0.143(6) -0.009(4) -0.084(5) -0.004(4)
F11 0.108(4) 0.093(4) 0.120(5) -0.024(4) -0.034(4) -0.046(4)
F12 0.072(3) 0.078(3) 0.069(3) -0.004(3) -0.014(2) -0.024(3)
B3 0.061(6) 0.077(7) 0.064(7) -0.035(5) -0.027(5) 0.008(5)
F13 0.089(6) 0.300(16) 0.62(3) -0.246(18) 0.013(11) -0.007(8)
F14 0.111(5) 0.239(10) 0.124(6) -0.070(6) -0.005(4) -0.050(6)
F15 0.086(4) 0.223(9) 0.108(6) -0.045(5) -0.011(4) -0.071(5)
F16 0.58(3) 0.272(16) 0.235(14) -0.030(12) 0.198(18) -0.244(19)
B4 0.060(8) 0.205(18) 0.083(10) 0.017(11) -0.029(7) -0.019(10)
N1S 0.097(8) 0.150(10) 0.152(11) -0.001(9) 0.000(7) -0.039(7)
C1S 0.116(10) 0.098(9) 0.112(11) 0.008(8) -0.009(8) -0.043(8)
C2S 0.184(15) 0.175(16) 0.132(13) 0.086(12) -0.014(11) -0.029(12)
N2S 0.126(15) 0.078(11) 0.071(12) -0.011(9) -0.001(11) -0.050(11)
C3S 0.107(16) 0.063(12) 0.085(15) 0.035(11) -0.018(13) -0.039(12)
C4S 0.062(13) 0.118(19) 0.20(3) 0.10(2) 0.040(15) 0.016(12)

loop_
_atom_type_symbol
_atom_type_description
_atom_type_scat_dispersion_real
_atom_type_scat_dispersion_imag
_atom_type_scat_source
C C 0.0033 0.0016 'International Tables Vol C Tables 4.2.6.8 and 6.1.1.4'
H H 0.0000 0.0000 'International Tables Vol C Tables 4.2.6.8 and 6.1.1.4'
B B 0.0013 0.0007 'International Tables Vol C Tables 4.2.6.8 and 6.1.1.4'
F F 0.0171 0.0103 'International Tables Vol C Tables 4.2.6.8 and 6.1.1.4'
N N 0.0061 0.0033 'International Tables Vol C Tables 4.2.6.8 and 6.1.1.4'
Pd Pd -0.9988 1.0072 'International Tables Vol C Tables 4.2.6.8 and 6.1.1.4'
O O 0.0106 0.0060 'International Tables Vol C Tables 4.2.6.8 and 6.1.1.4'

loop_
_geom_angle_atom_site_label_1
_geom_angle_atom_site_label_2
_geom_angle_atom_site_label_3
_geom_angle
C1 Pd1 N3 85.4(2)
C1 Pd1 N7 92.9(2)
N3 Pd1 N7 175.0(2)
C1 Pd1 N8 176.7(2)
N3 Pd1 N8 92.4(2)
N7 Pd1 N8 89.5(2)
N4 Pd2 N3 91.9(2)
N4 Pd2 N10 91.2(2)
N3 Pd2 N10 176.4(2)
N4 Pd2 N9 176.0(2)
N3 Pd2 N9 92.0(2)
N10 Pd2 N9 84.9(2)
C20 Pd3 N12 92.3(2)
C20 Pd3 N4 87.5(2)
N12 Pd3 N4 178.4(2)
C20 Pd3 N11 175.6(2)
N12 Pd3 N11 89.6(2)
N4 Pd3 N11 90.7(2)
C10 O1 C11 126.7(5)
C1 N1 C2 109.5(5)
C1 N1 C33 125.0(6)
C2 N1 C33 125.5(6)
C1 N2 C3 109.4(6)
C1 N2 C4 124.7(5)
C3 N2 C4 125.4(6)
C10 N3 Pd2 125.3(4)
C10 N3 Pd1 118.2(4)
Pd2 N3 Pd1 116.4(3)
C11 N4 Pd2 125.2(4)
C11 N4 Pd3 117.4(4)
Pd2 N4 Pd3 117.1(2)
C20 N5 C18 110.3(5)
C20 N5 C17 124.3(5)
C18 N5 C17 124.4(5)
C20 N6 C19 109.2(5)
C20 N6 C34 124.6(5)
C19 N6 C34 126.1(5)
C21 N7 Pd1 173.7(6)
C23 N8 Pd1 172.3(6)
C25 N9 Pd2 170.4(5)
C27 N10 Pd2 176.1(6)
C29 N11 Pd3 178.6(6)
C31 N12 Pd3 176.1(6)
N2 C1 N1 106.8(5)
N2 C1 Pd1 123.8(5)
N1 C1 Pd1 129.4(5)
C3 C2 N1 107.7(6)
C2 C3 N2 106.5(6)
C5 C4 C9 120.8(6)
C5 C4 N2 118.3(5)
C9 C4 N2 120.9(5)
C4 C5 C6 120.4(6)
C5 C6 C7 119.9(6)
C8 C7 C6 118.7(7)
C7 C8 C9 121.9(6)
C8 C9 C4 118.3(5)
C8 C9 C10 118.2(5)
C4 C9 C10 123.2(6)
N3 C10 O1 125.2(5)
N3 C10 C9 127.6(5)
O1 C10 C9 107.2(5)
N4 C11 O1 125.4(5)
N4 C11 C12 127.1(6)
O1 C11 C12 107.4(5)
C17 C12 C13 119.2(5)
C17 C12 C11 123.9(5)
C13 C12 C11 116.9(5)
C14 C13 C12 120.1(6)
C15 C14 C13 120.3(6)
C14 C15 C16 120.3(6)
C17 C16 C15 120.7(6)
C16 C17 C12 119.3(6)
C16 C17 N5 119.3(5)
C12 C17 N5 121.4(5)
C19 C18 N5 106.0(6)
C18 C19 N6 108.4(6)
N5 C20 N6 106.0(5)
N5 C20 Pd3 123.6(4)
N6 C20 Pd3 130.4(5)
N7 C21 C22 178.0(9)
N8 C23 C24 177.8(8)
N9 C25 C26 179.3(8)
N10 C27 C28 178.7(8)
N11 C29 C30 177.2(9)
N12 C31 C32 176.6(8)
F1 B1 F4 111.8(6)
F1 B1 F3 110.3(6)
F4 B1 F3 110.8(6)
F1 B1 F2 108.4(6)
F4 B1 F2 108.7(6)
F3 B1 F2 106.8(5)
F5 B2 F8 110.9(7)
F5 B2 F6 112.7(7)
F8 B2 F6 109.1(7)
F5 B2 F7 106.5(7)
F8 B2 F7 109.8(6)
F6 B2 F7 107.8(7)
F9 B3 F10 106.9(10)
F9 B3 F11 112.6(9)
F10 B3 F11 106.7(7)
F9 B3 F12 110.6(7)
F10 B3 F12 108.7(8)
F11 B3 F12 111.0(10)
F13 B4 F16 111.9(7)
F13 B4 F15 110.7(7)
F16 B4 F15 110.6(6)
F13 B4 F14 108.1(7)
F16 B4 F14 108.7(6)
F15 B4 F14 106.7(6)
N1S C1S C2S 175.0(17)
N2S C3S C4S 169.7(19)

loop_
_geom_bond_atom_site_label_1
_geom_bond_atom_site_label_2
_geom_bond_distance
Pd1 C1 1.969(6)
Pd1 N3 2.015(5)
Pd1 N7 2.020(5)
Pd1 N8 2.094(6)
Pd2 N4 1.972(5)
Pd2 N3 1.976(5)
Pd2 N10 2.022(6)
Pd2 N9 2.037(5)
Pd3 C20 1.957(6)
Pd3 N12 2.018(6)
Pd3 N4 2.018(5)
Pd3 N11 2.059(6)
O1 C10 1.361(7)
O1 C11 1.382(7)
N1 C1 1.350(8)
N1 C2 1.375(8)
N1 C33 1.450(9)
N2 C1 1.344(8)
N2 C3 1.395(8)
N2 C4 1.418(8)
N3 C10 1.272(8)
N4 C11 1.265(8)
N5 C20 1.342(8)
N5 C18 1.398(8)
N5 C17 1.426(8)
N6 C20 1.353(8)
N6 C19 1.384(8)
N6 C34 1.482(8)
N7 C21 1.127(8)
N8 C23 1.108(8)
N9 C25 1.121(8)
N10 C27 1.147(8)
N11 C29 1.142(9)
N12 C31 1.114(8)
C2 C3 1.347(10)
C4 C5 1.377(8)
C4 C9 1.398(8)
C5 C6 1.383(10)
C6 C7 1.413(9)
C7 C8 1.377(9)
C8 C9 1.392(9)
C9 C10 1.486(8)
C11 C12 1.490(8)
C12 C17 1.394(8)
C12 C13 1.406(9)
C13 C14 1.385(9)
C14 C15 1.345(9)
C15 C16 1.402(9)
C16 C17 1.370(9)
C18 C19 1.331(9)
C21 C22 1.472(9)
C23 C24 1.464(10)
C25 C26 1.449(9)
C27 C28 1.462(10)
C29 C30 1.436(12)
C31 C32 1.473(10)
F1 B1 1.330(9)
F2 B1 1.395(8)
F3 B1 1.373(8)
F4 B1 1.349(8)
F5 B2 1.354(11)
F6 B2 1.385(9)
F7 B2 1.392(10)
F8 B2 1.372(10)
F9 B3 1.356(12)
F10 B3 1.363(12)
F11 B3 1.370(12)
F12 B3 1.396(11)
F13 B4 1.329(9)
F14 B4 1.395(8)
F15 B4 1.372(8)
F16 B4 1.347(8)
N1S C1S 1.129(13)
C1S C2S 1.361(14)
N2S C3S 1.130(13)
C3S C4S 1.361(14)
